data_7114923
loop_
_publ_author_name
'Ohno, Fumihiko'
'Kawashima, Takayuki'
'Okazaki, Renji'

_publ_section_title
;
 Synthesis and thermolysis of novel spiroselenuranes bearing two
 oxaselenetane rings: double oxirane formation reactions from
 1,5-dioxa-4\l4-selenaspiro[3.3]heptanes
;
_journal_issue 5
_journal_name_full 'Chemical Communications'
_journal_page_first 463
_journal_paper_doi 10.1039/b009789f
_journal_year 2001
_chemical_formula_sum 'C20 H12 F12 O2 Se'
_chemical_formula_weight 591.26
_chemical_name_common
;
1,5-dioxa-4lambda4-selenaspiro[3.3]heptane
;
_chemical_name_systematic
; 
3,7-diphenyl-2,2,6,6-tetrakis(trifluoromethyl)-
1,5-dioxa-4lambda4-selenaspiro[3.3]heptane
;
_space_group_IT_number 14
_symmetry_cell_setting monoclinic
_symmetry_space_group_name_Hall '-P 2yn'
_symmetry_space_group_name_H-M 'P 1 21/n 1'
_atom_sites_solution_hydrogens geom
_atom_sites_solution_primary direct
_atom_sites_solution_secondary difmap
_audit_creation_method SHELXL-97
_cell_angle_alpha 90.00
_cell_angle_beta 106.209(14)
_cell_angle_gamma 90.00
_cell_formula_units_Z 6
_cell_length_a 9.621(2)
_cell_length_b 22.144(3)
_cell_length_c 16.221(2)
_cell_measurement_reflns_used 25
_cell_measurement_temperature 296(2)
_cell_measurement_theta_max 15.0
_cell_measurement_theta_min 14.7
_cell_volume 3318.5(9)
_computing_cell_refinement 'MSC/AFC Diffractometer Control'
_computing_data_collection 'MSC/AFC Diffractometer Control'
_computing_data_reduction 'teXsan for Windows (MSC, 1997)'
_computing_molecular_graphics 'Yadokari-X (Wakita, 2000)'
_computing_publication_material 'Yadokari-X (Wakita, 2000)'
_computing_structure_refinement 'SHELXL-97 (Sheldrick, 1997)'
_computing_structure_solution 'SHELXS-97 (Sheldrick, 1990)'
_diffrn_ambient_temperature 296(2)
_diffrn_measured_fraction_theta_full 0.998
_diffrn_measured_fraction_theta_max 0.998
_diffrn_measurement_device_type 'Rigaku AFC5R'
_diffrn_measurement_method \w-2\q
_diffrn_radiation_monochromator graphite
_diffrn_radiation_source 'fine-focus sealed tube'
_diffrn_radiation_type 'Mo K\a'
_diffrn_radiation_wavelength 0.71069
_diffrn_reflns_av_R_equivalents 0.0753
_diffrn_reflns_av_sigmaI/netI 0.1623
_diffrn_reflns_limit_h_max 12
_diffrn_reflns_limit_h_min 0
_diffrn_reflns_limit_k_max 28
_diffrn_reflns_limit_k_min 0
_diffrn_reflns_limit_l_max 20
_diffrn_reflns_limit_l_min -21
_diffrn_reflns_number 8040
_diffrn_reflns_theta_full 27.48
_diffrn_reflns_theta_max 27.48
_diffrn_reflns_theta_min 2.62
_diffrn_standards_decay_% 2.07
_diffrn_standards_interval_count 150
_diffrn_standards_number 3
_exptl_absorpt_coefficient_mu 1.814
_exptl_absorpt_correction_T_max 1.000
_exptl_absorpt_correction_T_min 0.521
_exptl_absorpt_correction_type psi-scan
_exptl_crystal_colour colorless
_exptl_crystal_density_diffrn 1.775
_exptl_crystal_density_method 'not measured'
_exptl_crystal_description prismatic
_exptl_crystal_F_000 1740
_exptl_crystal_size_max 0.80
_exptl_crystal_size_mid 0.40
_exptl_crystal_size_min 0.10
_refine_diff_density_max 0.875
_refine_diff_density_min -0.939
_refine_diff_density_rms 0.095
_refine_ls_extinction_method none
_refine_ls_goodness_of_fit_ref 1.013
_refine_ls_hydrogen_treatment mixed
_refine_ls_matrix_type full
_refine_ls_number_parameters 559
_refine_ls_number_reflns 7600
_refine_ls_number_restraints 0
_refine_ls_restrained_S_all 1.013
_refine_ls_R_factor_all 0.2105
_refine_ls_R_factor_gt 0.0809
_refine_ls_shift/su_max 0.000
_refine_ls_shift/su_mean 0.000
_refine_ls_structure_factor_coef Fsqd
_refine_ls_weighting_details 'calc w=1/[\s^2^(Fo^2^)+(0.0970P)^2^+0.4452P] where P=(Fo^2^+2Fc^2^)/3'
_refine_ls_weighting_scheme calc
_refine_ls_wR_factor_gt 0.1757
_refine_ls_wR_factor_ref 0.2193
_reflns_number_gt 3407
_reflns_number_total 7600
_reflns_threshold_expression >2sigma(I)
_cod_data_source_file b009789f.txt
_cod_data_source_block se44
_cod_original_cell_volume 3318.3(9)
_cod_original_sg_symbol_H-M P21/n
_cod_database_code 7114923

loop_
_symmetry_equiv_pos_as_xyz
'x, y, z'
'-x+1/2, y+1/2, -z+1/2'
'-x, -y, -z'
'x-1/2, -y-1/2, z-1/2'

loop_
_atom_site_label
_atom_site_type_symbol
_atom_site_fract_x
_atom_site_fract_y
_atom_site_fract_z
_atom_site_U_iso_or_equiv
_atom_site_adp_type
_atom_site_occupancy
_atom_site_symmetry_multiplicity
_atom_site_calc_flag
_atom_site_refinement_flags
_atom_site_disorder_assembly
_atom_site_disorder_group
Se1 Se 0.19577(7) 0.21873(3) 0.96318(4) 0.0458(2) Uani 1 1 d . . .
F1 F 0.2292(6) 0.1229(3) 1.1334(3) 0.0906(17) Uani 1 1 d . . .
F2 F 0.1369(6) 0.0399(2) 1.0764(3) 0.0859(15) Uani 1 1 d . . .
F3 F 0.3686(6) 0.0536(3) 1.1110(4) 0.114(2) Uani 1 1 d . . .
F4 F 0.1482(6) 0.0179(2) 0.9121(3) 0.0901(16) Uani 1 1 d . . .
F5 F 0.3778(6) 0.0310(3) 0.9546(4) 0.1064(19) Uani 1 1 d . . .
F6 F 0.2471(6) 0.0838(2) 0.8520(4) 0.0925(16) Uani 1 1 d . . .
F7 F -0.0033(5) 0.1873(3) 0.7430(3) 0.0868(16) Uani 1 1 d . . .
F8 F 0.0883(6) 0.2498(3) 0.6747(3) 0.1062(19) Uani 1 1 d . . .
F9 F -0.1070(6) 0.2704(3) 0.7054(4) 0.110(2) Uani 1 1 d . . .
F10 F 0.2054(5) 0.3629(2) 0.8885(3) 0.0746(13) Uani 1 1 d . . .
F11 F 0.0060(6) 0.3689(2) 0.7879(3) 0.0895(16) Uani 1 1 d . . .
F12 F 0.2067(6) 0.3529(2) 0.7571(3) 0.0881(16) Uani 1 1 d . . .
O1 O 0.0370(5) 0.2621(2) 0.8830(3) 0.0568(14) Uani 1 1 d . . .
O2 O 0.3332(5) 0.1529(2) 0.9991(3) 0.0611(14) Uani 1 1 d . . .
C1 C 0.2511(7) 0.2346(3) 0.8573(5) 0.0488(18) Uani 1 1 d . . .
H1 H 0.2404 0.1967 0.8250 0.059 Uiso 1 1 calc R . .
C2 C 0.1111(7) 0.2712(3) 0.8214(5) 0.0486(18) Uani 1 1 d . . .
C3 C 0.0857(7) 0.1421(3) 0.9481(4) 0.0453(17) Uani 1 1 d . . .
H3 H 0.0548 0.1323 0.8868 0.054 Uiso 1 1 calc R . .
C4 C 0.2285(7) 0.1077(3) 0.9899(5) 0.0476(18) Uani 1 1 d . . .
C5 C 0.4021(8) 0.2562(4) 0.8694(5) 0.057(2) Uani 1 1 d . . .
C6 C 0.4791(10) 0.2397(4) 0.8143(6) 0.075(3) Uani 1 1 d . . .
H6 H 0.4346 0.2152 0.7679 0.090 Uiso 1 1 calc R . .
C7 C 0.6164(13) 0.2572(6) 0.8236(9) 0.106(4) Uani 1 1 d . . .
H7 H 0.6649 0.2438 0.7849 0.127 Uiso 1 1 calc R . .
C8 C 0.6813(11) 0.2923(6) 0.8854(11) 0.111(5) Uani 1 1 d . . .
H8 H 0.7747 0.3053 0.8890 0.134 Uiso 1 1 calc R . .
C9 C 0.6148(10) 0.3114(5) 0.9478(8) 0.097(3) Uani 1 1 d . . .
H9 H 0.6644 0.3354 0.9936 0.117 Uiso 1 1 calc R . .
C10 C 0.4719(9) 0.2934(4) 0.9393(6) 0.079(3) Uani 1 1 d . . .
H10 H 0.4240 0.3058 0.9788 0.095 Uiso 1 1 calc R . .
C11 C 0.0234(10) 0.2446(5) 0.7355(6) 0.071(2) Uani 1 1 d . . .
C12 C 0.1316(9) 0.3391(4) 0.8111(6) 0.063(2) Uani 1 1 d . . .
C13 C -0.0473(7) 0.1444(3) 0.9808(4) 0.0433(17) Uani 1 1 d . . .
C14 C -0.1655(8) 0.1114(4) 0.9366(5) 0.064(2) Uani 1 1 d . . .
H14 H -0.1619 0.0888 0.8889 0.077 Uiso 1 1 calc R . .
C15 C -0.2906(8) 0.1120(5) 0.9636(7) 0.080(3) Uani 1 1 d . . .
H15 H -0.3718 0.0903 0.9334 0.096 Uiso 1 1 calc R . .
C16 C -0.2933(10) 0.1449(5) 1.0356(7) 0.085(3) Uani 1 1 d . . .
H16 H -0.3753 0.1445 1.0553 0.101 Uiso 1 1 calc R . .
C17 C -0.1782(10) 0.1772(5) 1.0767(7) 0.085(3) Uani 1 1 d . . .
H17 H -0.1821 0.2002 1.1239 0.102 Uiso 1 1 calc R . .
C18 C -0.0541(9) 0.1774(4) 1.0510(6) 0.069(2) Uani 1 1 d . . .
H18 H 0.0254 0.2000 1.0812 0.083 Uiso 1 1 calc R . .
C19 C 0.2400(9) 0.0803(5) 1.0795(6) 0.075(3) Uani 1 1 d . . .
C20 C 0.2520(9) 0.0588(4) 0.9273(6) 0.068(2) Uani 1 1 d . . .
C21 C 0.1227(9) 0.4758(4) 1.0768(6) 0.075(3) Uani 1 1 d . . .
H21B H 0.1257 0.4569 1.0227 0.090 Uiso 0.50 1 calc PR A -1
H21A H -0.0801 0.4873 0.9101 0.090 Uiso 0.50 1 d P B -2
C22 C 0.0314(9) 0.4298(4) 1.1082(5) 0.059(2) Uani 1 1 d . . .
C23 C 0.2781(11) 0.4904(4) 1.1139(6) 0.071(2) Uani 1 1 d . . .
C24 C 0.3215(14) 0.5339(5) 1.1772(7) 0.111(4) Uani 1 1 d . . .
H24 H 0.2527 0.5543 1.1971 0.133 Uiso 1 1 calc R . .
C25 C 0.4649(18) 0.5470(7) 1.2105(9) 0.137(5) Uani 1 1 d . . .
H25 H 0.4931 0.5765 1.2527 0.164 Uiso 1 1 calc R . .
C26 C 0.5672(17) 0.5172(9) 1.1827(11) 0.140(6) Uani 1 1 d . . .
H26 H 0.6646 0.5263 1.2062 0.168 Uiso 1 1 calc R . .
C27 C 0.5278(16) 0.4750(8) 1.1217(12) 0.149(6) Uani 1 1 d . . .
H27 H 0.5981 0.4552 1.1026 0.179 Uiso 1 1 calc R . .
C28 C 0.3820(13) 0.4605(5) 1.0865(7) 0.104(3) Uani 1 1 d . . .
H28 H 0.3554 0.4307 1.0447 0.124 Uiso 1 1 calc R . .
Se2 Se -0.02077(19) 0.53271(8) 1.03611(10) 0.0636(5) Uani 0.50 1 d P . -1
F13 F -0.0312(13) 0.3661(6) 0.9895(7) 0.102(4) Uani 0.50 1 d P C -1
F14 F -0.069(2) 0.3334(7) 1.1033(12) 0.114(5) Uani 0.50 1 d P C -1
F15 F 0.140(4) 0.3483(18) 1.091(3) 0.19(2) Uani 0.50 1 d P C -1
F16 F -0.024(3) 0.4074(10) 1.2377(11) 0.135(8) Uani 0.50 1 d P D -1
F17 F 0.071(3) 0.4912(9) 1.2301(13) 0.159(11) Uani 0.50 1 d P D -1
F18 F 0.193(3) 0.4078(11) 1.2411(11) 0.146(9) Uani 0.50 1 d P D -1
O3 O -0.1041(12) 0.4602(6) 1.0736(7) 0.069(3) Uani 0.50 1 d P E -1
C29 C 0.015(2) 0.3695(9) 1.0752(15) 0.067(5) Uani 0.50 1 d P C -1
C30 C 0.073(4) 0.4338(14) 1.2041(18) 0.105(10) Uani 0.50 1 d P D -1
F19 F -0.180(3) 0.6501(10) 0.9260(14) 0.085(5) Uani 0.50 1 d P F -1
F20 F -0.036(2) 0.6769(7) 0.8605(10) 0.103(5) Uani 0.50 1 d P G -1
F21 F -0.2192(18) 0.6258(8) 0.7962(11) 0.099(5) Uani 0.50 1 d P H -1
F22 F -0.060(2) 0.5421(13) 0.7453(13) 0.112(8) Uani 0.50 1 d P I -1
F23 F 0.1251(13) 0.5080(6) 0.8427(9) 0.105(4) Uani 0.50 1 d P J -1
F24 F 0.1273(16) 0.5976(8) 0.8057(12) 0.107(5) Uani 0.50 1 d P K -1
O4 O 0.0777(13) 0.5819(6) 0.9695(7) 0.075(3) Uani 0.50 1 d P . -1
C31 C -0.116(4) 0.6311(14) 0.8692(18) 0.086(8) Uani 0.50 1 d P . -1
C32 C 0.041(3) 0.5551(13) 0.8183(16) 0.083(7) Uani 0.50 1 d P . -1

loop_
_atom_site_aniso_label
_atom_site_aniso_U_11
_atom_site_aniso_U_22
_atom_site_aniso_U_33
_atom_site_aniso_U_23
_atom_site_aniso_U_13
_atom_site_aniso_U_12
Se1 0.0494(4) 0.0471(4) 0.0430(4) 0.0013(4) 0.0163(3) -0.0047(4)
F1 0.115(4) 0.098(4) 0.046(3) -0.009(3) 0.000(3) -0.012(3)
F2 0.100(4) 0.077(4) 0.080(3) 0.023(3) 0.023(3) -0.017(3)
F3 0.094(4) 0.126(5) 0.107(4) 0.060(4) 0.005(3) 0.032(4)
F4 0.104(4) 0.072(4) 0.101(4) -0.023(3) 0.039(3) -0.019(3)
F5 0.087(4) 0.092(4) 0.144(5) -0.001(4) 0.038(3) 0.043(3)
F6 0.122(4) 0.082(4) 0.093(4) -0.001(3) 0.064(3) 0.016(3)
F7 0.098(4) 0.074(4) 0.074(3) -0.001(3) 0.001(3) -0.027(3)
F8 0.129(5) 0.137(5) 0.060(3) -0.010(3) 0.037(3) -0.040(4)
F9 0.083(4) 0.124(5) 0.103(4) 0.026(4) -0.007(3) 0.006(4)
F10 0.092(3) 0.054(3) 0.078(4) -0.011(3) 0.024(3) -0.002(2)
F11 0.092(4) 0.068(3) 0.104(4) 0.026(3) 0.019(3) 0.026(3)
F12 0.119(4) 0.077(4) 0.081(3) 0.018(3) 0.048(3) -0.015(3)
O1 0.057(3) 0.061(3) 0.061(3) 0.015(3) 0.031(3) 0.012(3)
O2 0.042(3) 0.056(3) 0.079(4) 0.019(3) 0.007(3) -0.002(2)
C1 0.052(4) 0.050(5) 0.054(4) 0.003(4) 0.031(3) -0.005(3)
C2 0.049(4) 0.045(5) 0.057(4) 0.005(4) 0.021(3) -0.004(4)
C3 0.053(4) 0.041(4) 0.041(4) -0.001(3) 0.012(3) 0.000(3)
C4 0.038(4) 0.049(5) 0.053(4) 0.009(4) 0.008(3) 0.000(3)
C5 0.054(5) 0.053(5) 0.071(6) 0.013(4) 0.027(4) 0.001(4)
C6 0.073(6) 0.072(6) 0.097(7) 0.009(5) 0.051(5) 0.007(5)
C7 0.091(9) 0.105(10) 0.152(12) 0.018(9) 0.085(8) -0.001(7)
C8 0.057(6) 0.098(10) 0.194(15) 0.031(9) 0.059(8) 0.007(6)
C9 0.062(6) 0.096(8) 0.132(10) -0.008(7) 0.021(6) -0.021(6)
C10 0.063(5) 0.087(7) 0.090(7) 0.001(6) 0.026(5) -0.011(5)
C11 0.061(6) 0.081(7) 0.075(6) 0.015(5) 0.026(5) -0.004(5)
C12 0.069(5) 0.058(6) 0.070(6) 0.003(5) 0.032(5) 0.004(5)
C13 0.044(4) 0.040(4) 0.046(4) 0.010(4) 0.013(3) 0.002(3)
C14 0.057(5) 0.069(6) 0.062(5) 0.003(5) 0.009(4) 0.004(4)
C15 0.041(5) 0.096(7) 0.101(7) 0.026(7) 0.017(5) -0.019(5)
C16 0.069(6) 0.085(7) 0.119(9) 0.010(7) 0.059(6) 0.005(6)
C17 0.085(7) 0.085(7) 0.106(8) -0.014(6) 0.061(6) -0.007(6)
C18 0.067(5) 0.071(6) 0.080(6) -0.027(5) 0.037(5) -0.019(4)
C19 0.061(6) 0.080(7) 0.072(7) 0.028(6) -0.003(5) -0.011(5)
C20 0.071(6) 0.054(6) 0.084(7) 0.010(5) 0.032(5) 0.005(5)
C21 0.083(6) 0.063(6) 0.070(6) 0.025(5) 0.007(5) -0.008(5)
C22 0.078(6) 0.054(5) 0.038(4) 0.000(4) 0.003(4) 0.011(4)
C23 0.091(7) 0.052(5) 0.059(5) 0.010(5) 0.001(5) -0.009(5)
C24 0.135(11) 0.084(8) 0.098(9) -0.019(7) 0.007(7) -0.016(7)
C25 0.118(11) 0.123(12) 0.142(13) -0.031(10) -0.009(10) -0.048(10)
C26 0.103(11) 0.150(16) 0.126(13) 0.044(11) -0.039(10) -0.024(10)
C27 0.094(11) 0.158(15) 0.198(18) 0.022(13) 0.044(11) -0.005(10)
C28 0.098(8) 0.103(9) 0.106(9) -0.018(7) 0.024(7) -0.015(7)
Se2 0.0958(13) 0.0532(10) 0.0371(8) -0.0020(8) 0.0108(8) 0.0134(9)
F13 0.120(9) 0.106(10) 0.082(8) -0.051(7) 0.031(7) -0.025(7)
F14 0.162(15) 0.069(10) 0.120(13) -0.007(9) 0.053(11) -0.047(11)
F15 0.16(3) 0.15(3) 0.28(5) -0.08(3) 0.10(3) 0.040(18)
F16 0.25(3) 0.111(14) 0.053(10) 0.015(11) 0.046(12) -0.018(19)
F17 0.33(3) 0.099(15) 0.048(11) -0.028(10) 0.050(13) -0.052(16)
F18 0.18(2) 0.17(2) 0.058(11) 0.049(12) -0.031(12) -0.014(16)
O3 0.092(9) 0.070(9) 0.050(7) 0.019(7) 0.026(6) 0.018(7)
C29 0.061(12) 0.063(14) 0.077(15) -0.007(12) 0.017(12) 0.014(11)
C30 0.17(3) 0.08(2) 0.048(15) 0.015(16) 0.00(2) -0.06(2)
F19 0.120(15) 0.057(9) 0.088(9) -0.007(7) 0.044(10) 0.050(9)
F20 0.149(15) 0.059(8) 0.100(12) 0.008(8) 0.034(11) 0.006(10)
F21 0.097(9) 0.107(13) 0.079(12) 0.035(9) 0.004(9) 0.037(9)
F22 0.148(14) 0.14(2) 0.043(10) -0.021(12) 0.024(9) 0.026(16)
F23 0.104(9) 0.092(9) 0.137(11) 0.026(8) 0.063(8) 0.035(7)
F24 0.122(12) 0.101(11) 0.125(15) 0.012(12) 0.077(10) -0.004(10)
O4 0.086(8) 0.065(8) 0.050(7) 0.011(7) -0.021(6) -0.003(7)
C31 0.09(2) 0.10(2) 0.08(2) 0.023(16) 0.06(2) 0.016(19)
C32 0.096(18) 0.10(2) 0.064(16) 0.001(15) 0.034(14) 0.017(18)

loop_
_atom_type_symbol
_atom_type_description
_atom_type_scat_dispersion_real
_atom_type_scat_dispersion_imag
_atom_type_scat_source
C C 0.0033 0.0016 'International Tables Vol C Tables 4.2.6.8 and 6.1.1.4'
H H 0.0000 0.0000 'International Tables Vol C Tables 4.2.6.8 and 6.1.1.4'
O O 0.0106 0.0060 'International Tables Vol C Tables 4.2.6.8 and 6.1.1.4'
F F 0.0171 0.0103 'International Tables Vol C Tables 4.2.6.8 and 6.1.1.4'
Se Se -0.0929 2.2259 'International Tables Vol C Tables 4.2.6.8 and 6.1.1.4'

loop_
_geom_angle_atom_site_label_1
_geom_angle_atom_site_label_2
_geom_angle_atom_site_label_3
_geom_angle
_geom_angle_site_symmetry_1
_geom_angle_site_symmetry_3
O2 Se1 O1 154.8(2) . .
O2 Se1 C1 93.9(3) . .
O1 Se1 C1 71.6(2) . .
O2 Se1 C3 72.0(2) . .
O1 Se1 C3 92.7(2) . .
C1 Se1 C3 108.2(3) . .
C2 O1 Se1 95.0(4) . .
C4 O2 Se1 95.4(4) . .
C5 C1 C2 126.9(6) . .
C5 C1 Se1 115.7(5) . .
C2 C1 Se1 90.2(4) . .
O1 C2 C11 109.5(6) . .
O1 C2 C12 109.1(6) . .
C11 C2 C12 109.5(7) . .
O1 C2 C1 102.8(5) . .
C11 C2 C1 110.1(6) . .
C12 C2 C1 115.6(6) . .
C13 C3 C4 126.4(6) . .
C13 C3 Se1 113.8(5) . .
C4 C3 Se1 89.4(4) . .
O2 C4 C20 109.8(6) . .
O2 C4 C19 108.7(6) . .
C20 C4 C19 110.8(7) . .
O2 C4 C3 102.6(5) . .
C20 C4 C3 109.4(6) . .
C19 C4 C3 115.1(6) . .
C6 C5 C10 117.4(8) . .
C6 C5 C1 121.2(8) . .
C10 C5 C1 121.4(7) . .
C7 C6 C5 123.2(10) . .
C8 C7 C6 120.8(11) . .
C7 C8 C9 121.6(10) . .
C10 C9 C8 118.4(10) . .
C9 C10 C5 118.6(9) . .
F7 C11 F8 107.6(8) . .
F7 C11 F9 105.0(8) . .
F8 C11 F9 106.4(8) . .
F7 C11 C2 111.2(8) . .
F8 C11 C2 113.2(7) . .
F9 C11 C2 113.0(8) . .
F12 C12 F11 108.6(7) . .
F12 C12 F10 106.4(7) . .
F11 C12 F10 105.4(6) . .
F12 C12 C2 114.3(7) . .
F11 C12 C2 112.4(7) . .
F10 C12 C2 109.2(7) . .
C18 C13 C14 119.5(7) . .
C18 C13 C3 123.3(6) . .
C14 C13 C3 117.2(7) . .
C13 C14 C15 119.6(8) . .
C16 C15 C14 119.5(8) . .
C17 C16 C15 119.8(8) . .
C16 C17 C18 121.6(9) . .
C17 C18 C13 119.9(8) . .
F1 C19 F2 108.3(8) . .
F1 C19 F3 107.5(8) . .
F2 C19 F3 108.6(8) . .
F1 C19 C4 110.2(8) . .
F2 C19 C4 111.8(7) . .
F3 C19 C4 110.3(7) . .
F4 C20 F5 108.6(7) . .
F4 C20 F6 106.4(8) . .
F5 C20 F6 107.2(7) . .
F4 C20 C4 111.3(6) . .
F5 C20 C4 113.3(7) . .
F6 C20 C4 109.7(7) . .
C23 C21 C22 128.3(7) . .
C23 C21 Se2 128.8(7) . 3_567
C22 C21 Se2 93.9(5) . 3_567
C23 C21 Se2 124.4(6) . .
C22 C21 Se2 97.6(6) . .
Se2 C21 Se2 64.9(3) 3_567 .
O4 C22 C29 61.4(11) 3_567 .
O4 C22 O3 51.2(7) 3_567 .
C29 C22 O3 107.3(12) . .
O4 C22 C30 148.3(17) 3_567 .
C29 C22 C30 114.5(16) . .
O3 C22 C30 109.3(19) . .
O4 C22 C21 100.3(8) 3_567 .
C29 C22 C21 120.9(11) . .
O3 C22 C21 95.8(7) . .
C30 C22 C21 107.1(12) . .
O4 C22 C31 105.0(15) 3_567 3_567
C29 C22 C31 43.9(14) . 3_567
O3 C22 C31 148.5(16) . 3_567
C30 C22 C31 80.6(18) . 3_567
C21 C22 C31 110.1(12) . 3_567
O4 C22 C32 109.7(15) 3_567 3_567
C29 C22 C32 117.1(15) . 3_567
O3 C22 C32 69.6(12) . 3_567
C30 C22 C32 41.2(16) . 3_567
C21 C22 C32 121.9(13) . 3_567
C31 C22 C32 108.5(14) 3_567 3_567
C28 C23 C24 118.6(10) . .
C28 C23 C21 120.5(9) . .
C24 C23 C21 120.8(10) . .
C25 C24 C23 120.2(13) . .
C26 C25 C24 120.7(14) . .
C27 C26 C25 120.2(15) . .
C26 C27 C28 120.6(16) . .
C23 C28 C27 119.8(13) . .
C21 Se2 C21 115.1(3) 3_567 .
C21 Se2 O4 73.2(4) 3_567 .
C21 Se2 O4 98.5(5) . .
C21 Se2 O3 94.2(4) 3_567 .
C21 Se2 O3 70.2(4) . .
O4 Se2 O3 158.2(4) . .
C22 O3 Se2 95.7(7) . .
F15 C29 F14 110(3) . .
F15 C29 F13 102(3) . .
F14 C29 F13 106(2) . .
F15 C29 C22 106(3) . .
F14 C29 C22 117.1(17) . .
F13 C29 C22 114.3(16) . .
F18 C30 F16 104(2) . .
F18 C30 F17 112(3) . .
F16 C30 F17 102(3) . .
F18 C30 C22 114(3) . .
F16 C30 C22 112(3) . .
F17 C30 C22 111(2) . .
C22 O4 Se2 92.1(7) 3_567 .
F20 C31 F19 103(3) . .
F20 C31 F21 107(2) . .
F19 C31 F21 106(3) . .
F20 C31 C22 114(3) . 3_567
F19 C31 C22 115(2) . 3_567
F21 C31 C22 110(2) . 3_567
F24 C32 F23 105(2) . .
F24 C32 F22 110(2) . .
F23 C32 F22 109(2) . .
F24 C32 C22 114(2) . 3_567
F23 C32 C22 107.9(18) . 3_567
F22 C32 C22 111(2) . 3_567

loop_
_geom_bond_atom_site_label_1
_geom_bond_atom_site_label_2
_geom_bond_distance
_geom_bond_site_symmetry_2
Se1 O2 1.944(5) .
Se1 O1 1.958(5) .
Se1 C1 1.967(6) .
Se1 C3 1.978(7) .
F1 C19 1.309(11) .
F2 C19 1.325(9) .
F3 C19 1.337(10) .
F4 C20 1.318(9) .
F5 C20 1.320(9) .
F6 C20 1.331(9) .
F7 C11 1.307(10) .
F8 C11 1.311(9) .
F9 C11 1.341(10) .
F10 C12 1.363(9) .
F11 C12 1.336(9) .
F12 C12 1.317(8) .
O1 C2 1.395(8) .
O2 C4 1.399(8) .
C1 C5 1.489(10) .
C1 C2 1.539(9) .
C2 C11 1.530(12) .
C2 C12 1.532(11) .
C3 C13 1.516(9) .
C3 C4 1.551(9) .
C4 C20 1.544(11) .
C4 C19 1.551(11) .
C5 C6 1.360(10) .
C5 C10 1.411(12) .
C6 C7 1.344(13) .
C7 C8 1.284(16) .
C8 C9 1.405(16) .
C9 C10 1.400(11) .
C13 C18 1.371(10) .
C13 C14 1.373(10) .
C14 C15 1.390(11) .
C15 C16 1.384(13) .
C16 C17 1.331(13) .
C17 C18 1.369(10) .
C21 C23 1.482(12) .
C21 C22 1.523(11) .
C21 Se2 1.830(9) 3_567
C21 Se2 1.849(9) .
C22 O4 1.420(12) 3_567
C22 C29 1.43(2) .
C22 O3 1.435(13) .
C22 C30 1.50(3) .
C22 C31 1.56(3) 3_567
C22 C32 1.57(2) 3_567
C23 C28 1.372(13) .
C23 C24 1.386(13) .
C24 C25 1.365(16) .
C25 C26 1.362(19) .
C26 C27 1.34(2) .
C27 C28 1.397(16) .
Se2 C21 1.830(9) 3_567
Se2 O4 1.955(12) .
Se2 O3 1.965(12) .
F13 C29 1.34(2) .
F14 C29 1.30(2) .
F15 C29 1.25(4) .
F16 C30 1.34(4) .
F17 C30 1.34(4) .
F18 C30 1.28(4) .
F19 C31 1.31(4) .
F20 C31 1.30(3) .
F21 C31 1.32(4) .
F22 C32 1.33(4) .
F23 C32 1.31(3) .
F24 C32 1.31(3) .
O4 C22 1.420(12) 3_567
C31 C22 1.56(3) 3_567
C32 C22 1.57(2) 3_567

loop_
_geom_torsion_atom_site_label_1
_geom_torsion_atom_site_label_2
_geom_torsion_atom_site_label_3
_geom_torsion_atom_site_label_4
_geom_torsion
_geom_torsion_site_symmetry_1
_geom_torsion_site_symmetry_4
O2 Se1 O1 C2 -62.4(6) . .
C1 Se1 O1 C2 -5.1(4) . .
C3 Se1 O1 C2 -113.4(4) . .
O1 Se1 O2 C4 -60.1(6) . .
C1 Se1 O2 C4 -113.2(4) . .
C3 Se1 O2 C4 -5.4(4) . .
O2 Se1 C1 C5 -64.5(6) . .
O1 Se1 C1 C5 136.5(6) . .
C3 Se1 C1 C5 -136.9(5) . .
O2 Se1 C1 C2 163.6(4) . .
O1 Se1 C1 C2 4.6(4) . .
C3 Se1 C1 C2 91.3(4) . .
Se1 O1 C2 C11 123.4(6) . .
Se1 O1 C2 C12 -116.8(6) . .
Se1 O1 C2 C1 6.4(5) . .
C5 C1 C2 O1 -129.3(7) . .
Se1 C1 C2 O1 -6.3(5) . .
C5 C1 C2 C11 114.1(8) . .
Se1 C1 C2 C11 -122.9(6) . .
C5 C1 C2 C12 -10.5(10) . .
Se1 C1 C2 C12 112.4(6) . .
O2 Se1 C3 C13 135.0(5) . .
O1 Se1 C3 C13 -65.4(5) . .
C1 Se1 C3 C13 -136.8(5) . .
O2 Se1 C3 C4 4.8(4) . .
O1 Se1 C3 C4 164.5(4) . .
C1 Se1 C3 C4 93.0(4) . .
Se1 O2 C4 C20 122.9(5) . .
Se1 O2 C4 C19 -115.7(6) . .
Se1 O2 C4 C3 6.7(5) . .
C13 C3 C4 O2 -126.1(7) . .
Se1 C3 C4 O2 -6.5(5) . .
C13 C3 C4 C20 117.3(8) . .
Se1 C3 C4 C20 -123.1(5) . .
C13 C3 C4 C19 -8.2(11) . .
Se1 C3 C4 C19 111.4(6) . .
C2 C1 C5 C6 -103.7(10) . .
Se1 C1 C5 C6 144.9(7) . .
C2 C1 C5 C10 77.6(10) . .
Se1 C1 C5 C10 -33.8(10) . .
C10 C5 C6 C7 0.0(14) . .
C1 C5 C6 C7 -178.8(9) . .
C5 C6 C7 C8 -1.7(18) . .
C6 C7 C8 C9 3(2) . .
C7 C8 C9 C10 -2.8(18) . .
C8 C9 C10 C5 1.1(15) . .
C6 C5 C10 C9 0.2(13) . .
C1 C5 C10 C9 179.0(8) . .
O1 C2 C11 F7 -56.8(9) . .
C12 C2 C11 F7 -176.4(7) . .
C1 C2 C11 F7 55.5(9) . .
O1 C2 C11 F8 -178.0(7) . .
C12 C2 C11 F8 62.4(10) . .
C1 C2 C11 F8 -65.7(10) . .
O1 C2 C11 F9 61.0(9) . .
C12 C2 C11 F9 -58.6(9) . .
C1 C2 C11 F9 173.3(6) . .
O1 C2 C12 F12 177.0(7) . .
C11 C2 C12 F12 -63.2(9) . .
C1 C2 C12 F12 61.8(10) . .
O1 C2 C12 F11 -58.6(9) . .
C11 C2 C12 F11 61.2(8) . .
C1 C2 C12 F11 -173.8(6) . .
O1 C2 C12 F10 58.0(8) . .
C11 C2 C12 F10 177.9(6) . .
C1 C2 C12 F10 -57.2(8) . .
C4 C3 C13 C18 74.1(10) . .
Se1 C3 C13 C18 -34.0(9) . .
C4 C3 C13 C14 -106.1(8) . .
Se1 C3 C13 C14 145.8(6) . .
C18 C13 C14 C15 0.0(12) . .
C3 C13 C14 C15 -179.8(7) . .
C13 C14 C15 C16 -1.2(13) . .
C14 C15 C16 C17 2.2(15) . .
C15 C16 C17 C18 -2.0(16) . .
C16 C17 C18 C13 0.8(15) . .
C14 C13 C18 C17 0.2(13) . .
C3 C13 C18 C17 180.0(8) . .
O2 C4 C19 F1 55.2(8) . .
C20 C4 C19 F1 175.9(6) . .
C3 C4 C19 F1 -59.3(9) . .
O2 C4 C19 F2 175.7(7) . .
C20 C4 C19 F2 -63.6(9) . .
C3 C4 C19 F2 61.2(10) . .
O2 C4 C19 F3 -63.3(9) . .
C20 C4 C19 F3 57.4(9) . .
C3 C4 C19 F3 -177.8(7) . .
O2 C4 C20 F4 -175.1(6) . .
C19 C4 C20 F4 64.9(9) . .
C3 C4 C20 F4 -63.1(9) . .
O2 C4 C20 F5 62.3(9) . .
C19 C4 C20 F5 -57.8(9) . .
C3 C4 C20 F5 174.2(6) . .
O2 C4 C20 F6 -57.6(8) . .
C19 C4 C20 F6 -177.6(6) . .
C3 C4 C20 F6 54.4(8) . .
C23 C21 C22 O4 -155.2(11) . 3_567
Se2 C21 C22 O4 -6.6(8) 3_567 3_567
Se2 C21 C22 O4 58.5(8) . 3_567
C23 C21 C22 C29 -92.5(16) . .
Se2 C21 C22 C29 56.1(13) 3_567 .
Se2 C21 C22 C29 121.2(13) . .
C23 C21 C22 O3 153.3(10) . .
Se2 C21 C22 O3 -58.1(7) 3_567 .
Se2 C21 C22 O3 7.0(8) . .
C23 C21 C22 C30 41(2) . .
Se2 C21 C22 C30 -170.3(19) 3_567 .
Se2 C21 C22 C30 -105.2(19) . .
C23 C21 C22 C31 -44.9(17) . 3_567
Se2 C21 C22 C31 103.6(13) 3_567 3_567
Se2 C21 C22 C31 168.7(13) . 3_567
C23 C21 C22 C32 83.7(17) . 3_567
Se2 C21 C22 C32 -127.7(14) 3_567 3_567
Se2 C21 C22 C32 -62.6(15) . 3_567
C22 C21 C23 C28 90.9(13) . .
Se2 C21 C23 C28 -47.2(12) 3_567 .
Se2 C21 C23 C28 -130.8(9) . .
C22 C21 C23 C24 -88.6(13) . .
Se2 C21 C23 C24 133.3(9) 3_567 .
Se2 C21 C23 C24 49.7(12) . .
C28 C23 C24 C25 0.7(17) . .
C21 C23 C24 C25 -179.8(11) . .
C23 C24 C25 C26 -1(2) . .
C24 C25 C26 C27 1(2) . .
C25 C26 C27 C28 -1(2) . .
C24 C23 C28 C27 -0.9(17) . .
C21 C23 C28 C27 179.6(10) . .
C26 C27 C28 C23 1(2) . .
C23 C21 Se2 C21 121.1(9) . 3_567
C22 C21 Se2 C21 -90.7(5) . 3_567
Se2 C21 Se2 C21 0.0 3_567 3_567
C23 C21 Se2 O4 45.7(9) . .
C22 C21 Se2 O4 -166.1(6) . .
Se2 C21 Se2 O4 -75.4(4) 3_567 .
C23 C21 Se2 O3 -153.6(9) . .
C22 C21 Se2 O3 -5.4(6) . .
Se2 C21 Se2 O3 85.3(4) 3_567 .
O4 C22 O3 Se2 -105.1(8) 3_567 .
C29 C22 O3 Se2 -131.5(11) . .
C30 C22 O3 Se2 103.8(11) . .
C21 C22 O3 Se2 -6.5(7) . .
C31 C22 O3 Se2 -152(2) 3_567 .
C32 C22 O3 Se2 115.4(13) 3_567 .
C21 Se2 O3 C22 120.9(7) 3_567 .
C21 Se2 O3 C22 5.7(6) . .
O4 Se2 O3 C22 67.3(16) . .
O4 C22 C29 F15 143(3) 3_567 .
O3 C22 C29 F15 167(3) . .
C30 C22 C29 F15 -72(3) . .
C21 C22 C29 F15 59(3) . .
C31 C22 C29 F15 -29(2) 3_567 .
C32 C22 C29 F15 -118(3) 3_567 .
O4 C22 C29 F14 -93(2) 3_567 .
O3 C22 C29 F14 -70(2) . .
C30 C22 C29 F14 52(3) . .
C21 C22 C29 F14 -177.8(17) . .
C31 C22 C29 F14 95(3) 3_567 .
C32 C22 C29 F14 6(3) 3_567 .
O4 C22 C29 F13 31.3(14) 3_567 .
O3 C22 C29 F13 54.6(18) . .
C30 C22 C29 F13 176(2) . .
C21 C22 C29 F13 -53(2) . .
C31 C22 C29 F13 -141(3) 3_567 .
C32 C22 C29 F13 130.1(18) 3_567 .
O4 C22 C30 F18 134(3) 3_567 .
C29 C22 C30 F18 59(3) . .
O3 C22 C30 F18 179.8(18) . .
C21 C22 C30 F18 -78(2) . .
C31 C22 C30 F18 31(2) 3_567 .
C32 C22 C30 F18 163(3) 3_567 .
O4 C22 C30 F16 15(5) 3_567 .
C29 C22 C30 F16 -59(4) . .
O3 C22 C30 F16 61(3) . .
C21 C22 C30 F16 164(2) . .
C31 C22 C30 F16 -88(3) 3_567 .
C32 C22 C30 F16 45(3) 3_567 .
O4 C22 C30 F17 -98(3) 3_567 .
C29 C22 C30 F17 -173(2) . .
O3 C22 C30 F17 -53(3) . .
C21 C22 C30 F17 50(3) . .
C31 C22 C30 F17 158(3) 3_567 .
C32 C22 C30 F17 -69(4) 3_567 .
C21 Se2 O4 C22 5.3(7) 3_567 3_567
C21 Se2 O4 C22 119.1(7) . 3_567
O3 Se2 O4 C22 62.2(17) . 3_567
